data_4318884
loop_
_publ_author_name
'Bing Luo'
'Wayne L. Gladfelter'

_publ_section_title
;
 Synthesis and Structures of Gallium Amido Imido Phenyl Clusters
 (PhGa)4(NHiBu)4(NiBu)2 and (PhGa)7(NHMe)4(NMe)5
;
_journal_name_full 'Inorganic Chemistry'
_journal_page_first 6249
_journal_page_last 6257
_journal_paper_doi 10.1021/ic020093g
_journal_volume 41
_journal_year 2002
_chemical_formula_sum 'C51 H66 Ga7 N9'
_chemical_formula_weight 646.58
_chemical_name_common 00247/BL060
_chemical_name_systematic
;
  ?
;
_space_group_IT_number 2
_symmetry_cell_setting triclinic
_symmetry_space_group_name_Hall '-P 1'
_symmetry_space_group_name_H-M 'P -1'
_atom_sites_solution_hydrogens geom
_atom_sites_solution_primary direct
_atom_sites_solution_secondary difmap
_audit_creation_method SHELXL-97
_cell_angle_alpha 95.795(2)
_cell_angle_beta 109.347(2)
_cell_angle_gamma 113.013(2)
_cell_formula_units_Z 2
_cell_length_a 12.4674(13)
_cell_length_b 15.3881(16)
_cell_length_c 18.3660(19)
_cell_measurement_reflns_used 6247
_cell_measurement_temperature 173(2)
_cell_volume 2950.2(5)
_computing_cell_refinement 'Smart, Bruker'
_computing_data_collection 'Smart, Bruker'
_computing_data_reduction 'Saint, Bruker'
_computing_molecular_graphics 'Bruker SHELXTL'
_computing_publication_material 'Bruker SHELXTL'
_computing_structure_refinement 'SHELXL-97 (Sheldrick, 1997)'
_computing_structure_solution 'SHELXS-97 (Sheldrick, 1990)'
_diffrn_ambient_temperature 173(2)
_diffrn_measured_fraction_theta_full 0.967
_diffrn_measured_fraction_theta_max 0.967
_diffrn_measurement_device_type 'Smart CCD, Siemens'
_diffrn_measurement_method Omega-scans
_diffrn_radiation_monochromator graphite
_diffrn_radiation_source 'fine-focus sealed tube'
_diffrn_radiation_type MoK\a
_diffrn_radiation_wavelength 0.71073
_diffrn_reflns_av_R_equivalents 0.0358
_diffrn_reflns_av_sigmaI/netI 0.0708
_diffrn_reflns_limit_h_max 16
_diffrn_reflns_limit_h_min -16
_diffrn_reflns_limit_k_max 18
_diffrn_reflns_limit_k_min -19
_diffrn_reflns_limit_l_max 23
_diffrn_reflns_limit_l_min -23
_diffrn_reflns_number 25858
_diffrn_reflns_theta_full 27.52
_diffrn_reflns_theta_max 27.52
_diffrn_reflns_theta_min 1.49
_exptl_absorpt_coefficient_mu 3.186
_exptl_absorpt_correction_T_max 1.0000
_exptl_absorpt_correction_T_min 0.8545
_exptl_absorpt_correction_type multi-scan
_exptl_absorpt_process_details 'sadabs. R. Blessing, 1995'
_exptl_crystal_colour colorless
_exptl_crystal_density_diffrn 1.456
_exptl_crystal_density_method 'not measured'
_exptl_crystal_description plate
_exptl_crystal_F_000 1304
_exptl_crystal_size_max 0.10
_exptl_crystal_size_mid 0.08
_exptl_crystal_size_min 0.05
_refine_diff_density_max 0.789
_refine_diff_density_min -0.523
_refine_diff_density_rms 0.083
_refine_ls_extinction_method none
_refine_ls_goodness_of_fit_ref 0.976
_refine_ls_hydrogen_treatment mixed
_refine_ls_matrix_type full
_refine_ls_number_parameters 798
_refine_ls_number_reflns 13127
_refine_ls_number_restraints 746
_refine_ls_restrained_S_all 0.969
_refine_ls_R_factor_all 0.0912
_refine_ls_R_factor_gt 0.0417
_refine_ls_shift/su_max 0.007
_refine_ls_shift/su_mean 0.000
_refine_ls_structure_factor_coef Fsqd
_refine_ls_weighting_details
; calc
  [0.00000+1.00000exp(1.00(sin\q/\l)^2^)]/
    [\s^2^(Fo^2^)+0.0000+0.5000*P+(0.0466P)^2^+0.0000sin\q/\l]
  where P = 0.33333Fo^2^ + 0.66667Fc^2^
;
_refine_ls_weighting_scheme calc
_refine_ls_wR_factor_gt 0.0908
_refine_ls_wR_factor_ref 0.1056
_reflns_number_gt 7315
_reflns_number_total 13127
_reflns_threshold_expression >2sigma(I)
_cod_data_source_file ic020093g_2.cif
_cod_data_source_block (PhGa)7(NHMe)4(NMe)5(Compound2)
_cod_depositor_comments
;
The following automatic conversions were performed:

'_exptl_absorpt_correction_type' tag value 'multi-scans' was replaced
with 'multi-scan' value.

Automatic conversion script
Id: cif_fix_values 1646 2011-03-28 12:23:43Z adriana 
;
_cod_database_code 4318884

loop_
_symmetry_equiv_pos_as_xyz
'x, y, z'
'-x, -y, -z'

loop_
_atom_site_label
_atom_site_type_symbol
_atom_site_fract_x
_atom_site_fract_y
_atom_site_fract_z
_atom_site_U_iso_or_equiv
_atom_site_adp_type
_atom_site_occupancy
_atom_site_symmetry_multiplicity
_atom_site_calc_flag
_atom_site_refinement_flags
_atom_site_disorder_assembly
_atom_site_disorder_group
Ga1 Ga 0.65209(5) 0.36444(4) 0.23817(3) 0.04428(14) Uani 1 1 d . . .
Ga2 Ga 0.52191(4) 0.51805(3) 0.22524(3) 0.03768(12) Uani 1 1 d . . .
Ga3 Ga 0.75776(4) 0.55777(3) 0.39427(3) 0.03120(11) Uani 1 1 d . . .
Ga4 Ga 0.81352(5) 0.59024(3) 0.23407(3) 0.04021(13) Uani 1 1 d . . .
Ga5 Ga 0.67557(5) 0.73607(3) 0.21555(3) 0.04292(13) Uani 1 1 d D . .
Ga6 Ga 0.62554(4) 0.69970(3) 0.37906(3) 0.03577(12) Uani 1 1 d . . .
Ga7 Ga 0.91816(4) 0.77590(3) 0.38651(3) 0.03546(12) Uani 1 1 d . . .
N2 N 0.7157(3) 0.4177(2) 0.35543(19) 0.0369(8) Uani 1 1 d . A .
H2N H 0.6484 0.3821 0.3686 0.055(14) Uiso 1 1 calc R . .
N3 N 0.7751(4) 0.4552(3) 0.2088(2) 0.0468(10) Uani 1 1 d . A .
N4 N 0.6523(3) 0.6013(2) 0.19067(19) 0.0367(8) Uani 1 1 d . A .
N5 N 0.8766(3) 0.6365(2) 0.35169(19) 0.0340(8) Uani 1 1 d . A .
N6 N 0.5965(3) 0.5632(2) 0.34270(18) 0.0316(8) Uani 1 1 d . A .
N7 N 0.8084(3) 0.7772(2) 0.43784(19) 0.0344(8) Uani 1 1 d . A .
N8 N 0.5830(4) 0.7414(3) 0.2813(2) 0.0421(9) Uani 1 1 d . A .
H8N H 0.5008 0.6929 0.2496 0.09(2) Uiso 1 1 calc R . .
N9 N 0.8575(3) 0.8178(2) 0.2877(2) 0.0431(9) Uani 1 1 d . A .
H9N H 0.9045 0.8124 0.2588 0.10(2) Uiso 1 1 calc R . .
C1 C 0.5977(13) 0.2217(7) 0.2156(11) 0.047(2) Uani 0.64(2) 1 d PDU A 1
C2 C 0.4847(12) 0.1586(7) 0.2183(8) 0.056(3) Uani 0.64(2) 1 d PDU A 1
H2 H 0.4320 0.1843 0.2291 0.067 Uiso 0.64(2) 1 calc PR A 1
C3 C 0.4465(16) 0.0585(7) 0.2057(7) 0.075(4) Uani 0.64(2) 1 d PDU A 1
H3 H 0.3701 0.0173 0.2099 0.090 Uiso 0.64(2) 1 calc PR A 1
C4 C 0.5194(17) 0.0186(7) 0.1871(6) 0.070(4) Uani 0.64(2) 1 d PDU A 1
H4 H 0.4901 -0.0502 0.1742 0.084 Uiso 0.64(2) 1 calc PR A 1
C5 C 0.6347(18) 0.0803(9) 0.1876(12) 0.079(4) Uani 0.64(2) 1 d PDU A 1
H5 H 0.6893 0.0547 0.1799 0.095 Uiso 0.64(2) 1 calc PR A 1
C6 C 0.6711(16) 0.1795(9) 0.1994(11) 0.062(3) Uani 0.64(2) 1 d PDU A 1
H6 H 0.7488 0.2204 0.1965 0.075 Uiso 0.64(2) 1 calc PR A 1
C1D C 0.638(2) 0.2283(13) 0.219(2) 0.047(2) Uani 0.36(2) 1 d PDU A 2
C2D C 0.534(2) 0.1535(12) 0.2229(15) 0.062(5) Uani 0.36(2) 1 d PDU A 2
H2D H 0.4748 0.1676 0.2370 0.074 Uiso 0.36(2) 1 calc PR A 2
C3D C 0.516(3) 0.0576(12) 0.2058(14) 0.076(6) Uani 0.36(2) 1 d PDU A 2
H3D H 0.4453 0.0062 0.2087 0.091 Uiso 0.36(2) 1 calc PR A 2
C4D C 0.602(3) 0.0373(13) 0.1846(19) 0.068(6) Uani 0.36(2) 1 d PDU A 2
H4D H 0.5887 -0.0285 0.1726 0.082 Uiso 0.36(2) 1 calc PR A 2
C5D C 0.707(3) 0.1108(14) 0.1804(13) 0.072(5) Uani 0.36(2) 1 d PDU A 2
H5D H 0.7647 0.0966 0.1649 0.086 Uiso 0.36(2) 1 calc PR A 2
C6D C 0.723(2) 0.2052(14) 0.200(2) 0.068(6) Uani 0.36(2) 1 d PDU A 2
H6D H 0.7964 0.2568 0.1994 0.082 Uiso 0.36(2) 1 calc PR A 2
C7 C 0.3520(4) 0.5142(3) 0.1709(2) 0.0451(11) Uani 0.576(6) 1 d PDU A 1
C8 C 0.2817(8) 0.4743(7) 0.0876(5) 0.068(3) Uani 0.576(6) 1 d PDU A 1
H8 H 0.3176 0.4513 0.0566 0.081 Uiso 0.576(6) 1 calc PR A 1
C9 C 0.1606(9) 0.4677(10) 0.0496(5) 0.103(5) Uani 0.576(6) 1 d PDU A 1
H9 H 0.1149 0.4410 -0.0067 0.123 Uiso 0.576(6) 1 calc PR A 1
C10 C 0.1083(6) 0.5002(6) 0.0947(3) 0.100(2) Uani 0.576(6) 1 d PDU A 1
H10 H 0.0237 0.4921 0.0697 0.120 Uiso 0.576(6) 1 calc PR A 1
C11 C 0.1772(8) 0.5448(8) 0.1763(5) 0.067(3) Uani 0.576(6) 1 d PDU A 1
H11 H 0.1446 0.5736 0.2062 0.081 Uiso 0.576(6) 1 calc PR A 1
C12 C 0.2951(7) 0.5462(6) 0.2130(4) 0.046(2) Uani 0.576(6) 1 d PDU A 1
H12 H 0.3384 0.5702 0.2696 0.055 Uiso 0.576(6) 1 calc PR A 1
C7D C 0.3520(4) 0.5142(3) 0.1709(2) 0.0451(11) Uani 0.424(6) 1 d PDU A 2
C8D C 0.2483(9) 0.4467(9) 0.1810(6) 0.072(4) Uani 0.424(6) 1 d PDU A 2
H8D H 0.2604 0.4059 0.2152 0.087 Uiso 0.424(6) 1 calc PR A 2
C9D C 0.1274(11) 0.4384(12) 0.1413(8) 0.118(8) Uani 0.424(6) 1 d PDU A 2
H9D H 0.0567 0.3893 0.1463 0.142 Uiso 0.424(6) 1 calc PR A 2
C10D C 0.1083(6) 0.5002(6) 0.0947(3) 0.100(2) Uani 0.424(6) 1 d PDU A 2
H10D H 0.0272 0.4993 0.0731 0.120 Uiso 0.424(6) 1 calc PR A 2
C11D C 0.2085(10) 0.5636(10) 0.0797(8) 0.077(4) Uani 0.424(6) 1 d PDU A 2
H11D H 0.1952 0.6025 0.0440 0.092 Uiso 0.424(6) 1 calc PR A 2
C12D C 0.3290(10) 0.5696(9) 0.1176(7) 0.066(4) Uani 0.424(6) 1 d PDU A 2
H12D H 0.3974 0.6127 0.1068 0.079 Uiso 0.424(6) 1 calc PR A 2
C13 C 0.8216(4) 0.5823(3) 0.5123(2) 0.0322(9) Uani 1 1 d . A .
C14 C 0.9201(5) 0.6694(4) 0.5654(3) 0.0570(14) Uani 1 1 d . . .
H14 H 0.9577 0.7217 0.5444 0.068 Uiso 1 1 calc R A .
C15 C 0.9664(5) 0.6842(4) 0.6472(3) 0.0664(15) Uani 1 1 d . A .
H15 H 1.0350 0.7454 0.6810 0.080 Uiso 1 1 calc R . .
C16 C 0.9150(5) 0.6122(4) 0.6798(3) 0.0601(14) Uani 1 1 d . . .
H16 H 0.9453 0.6225 0.7362 0.072 Uiso 1 1 calc R A .
C17 C 0.8193(5) 0.5249(4) 0.6301(3) 0.0573(13) Uani 1 1 d . A .
H17 H 0.7843 0.4730 0.6522 0.069 Uiso 1 1 calc R . .
C18 C 0.7717(4) 0.5102(3) 0.5482(3) 0.0470(11) Uani 1 1 d . . .
H18 H 0.7027 0.4488 0.5152 0.056 Uiso 1 1 calc R A .
C19 C 0.9409(5) 0.6702(3) 0.1940(3) 0.0577(13) Uani 0.523(9) 1 d PDU A 1
C20 C 0.9183(11) 0.7283(7) 0.1439(6) 0.080(3) Uani 0.523(9) 1 d PDU A 1
H20 H 0.8379 0.7289 0.1256 0.095 Uiso 0.523(9) 1 calc PR A 1
C21 C 1.0113(12) 0.7858(9) 0.1199(8) 0.119(5) Uani 0.523(9) 1 d PDU A 1
H21 H 0.9955 0.8281 0.0882 0.142 Uiso 0.523(9) 1 calc PR A 1
C22 C 1.1273(8) 0.7820(6) 0.1416(5) 0.127(3) Uani 0.523(9) 1 d PDU A 1
H22 H 1.1860 0.8130 0.1190 0.153 Uiso 0.523(9) 1 calc PR A 1
C23 C 1.1527(12) 0.7319(11) 0.1966(8) 0.120(5) Uani 0.523(9) 1 d PDU A 1
H23 H 1.2363 0.7377 0.2202 0.144 Uiso 0.523(9) 1 calc PR A 1
C24 C 1.0585(9) 0.6723(10) 0.2190(7) 0.083(4) Uani 0.523(9) 1 d PDU A 1
H24 H 1.0764 0.6321 0.2524 0.100 Uiso 0.523(9) 1 calc PR A 1
C19D C 0.9409(5) 0.6702(3) 0.1940(3) 0.0577(13) Uani 0.477(9) 1 d PDU A 2
C20D C 0.9158(11) 0.6578(9) 0.1123(6) 0.090(5) Uani 0.477(9) 1 d PDU A 2
H20D H 0.8335 0.6124 0.0736 0.109 Uiso 0.477(9) 1 calc PR A 2
C21D C 1.0095(12) 0.7111(11) 0.0869(7) 0.117(6) Uani 0.477(9) 1 d PDU A 2
H21D H 0.9922 0.6984 0.0315 0.141 Uiso 0.477(9) 1 calc PR A 2
C22D C 1.1273(8) 0.7820(6) 0.1416(5) 0.127(3) Uani 0.477(9) 1 d PDU A 2
H22D H 1.1857 0.8243 0.1233 0.153 Uiso 0.477(9) 1 calc PR A 2
C23D C 1.1598(12) 0.7918(10) 0.2201(7) 0.091(5) Uani 0.477(9) 1 d PDU A 2
H23D H 1.2437 0.8352 0.2580 0.109 Uiso 0.477(9) 1 calc PR A 2
C24D C 1.0669(9) 0.7364(8) 0.2441(6) 0.062(3) Uani 0.477(9) 1 d PDU A 2
H24D H 1.0909 0.7440 0.3000 0.075 Uiso 0.477(9) 1 calc PR A 2
C25 C 0.6378(10) 0.7931(6) 0.1231(4) 0.057(2) Uani 0.82(2) 1 d PDU A 1
C26 C 0.7301(14) 0.8498(7) 0.0995(5) 0.093(3) Uani 0.82(2) 1 d PDU A 1
H26 H 0.8148 0.8590 0.1264 0.112 Uiso 0.82(2) 1 calc PR A 1
C27 C 0.7045(18) 0.8941(8) 0.0381(5) 0.151(6) Uani 0.82(2) 1 d PDU A 1
H27 H 0.7700 0.9317 0.0225 0.181 Uiso 0.82(2) 1 calc PR A 1
C28 C 0.5823(19) 0.8825(10) 0.0001(6) 0.152(7) Uani 0.82(2) 1 d PDU A 1
H28 H 0.5642 0.9151 -0.0402 0.182 Uiso 0.82(2) 1 calc PR A 1
C29 C 0.4873(16) 0.8245(9) 0.0198(6) 0.133(5) Uani 0.82(2) 1 d PDU A 1
H29 H 0.4019 0.8129 -0.0090 0.160 Uiso 0.82(2) 1 calc PR A 1
C30 C 0.5164(12) 0.7823(8) 0.0829(5) 0.084(3) Uani 0.82(2) 1 d PDU A 1
H30 H 0.4507 0.7452 0.0986 0.101 Uiso 0.82(2) 1 calc PR A 1
C25D C 0.585(3) 0.775(3) 0.1232(18) 0.059(6) Uani 0.18(2) 1 d PDU A 2
C26D C 0.661(4) 0.834(3) 0.090(2) 0.087(6) Uani 0.18(2) 1 d PDU A 2
H26D H 0.7485 0.8476 0.1089 0.105 Uiso 0.18(2) 1 calc PR A 2
C27D C 0.612(6) 0.873(3) 0.031(2) 0.149(8) Uani 0.18(2) 1 d PDU A 2
H27D H 0.6648 0.9122 0.0074 0.179 Uiso 0.18(2) 1 calc PR A 2
C28D C 0.487(6) 0.855(4) 0.005(3) 0.144(8) Uani 0.18(2) 1 d PDU A 2
H28D H 0.4535 0.8847 -0.0338 0.173 Uiso 0.18(2) 1 calc PR A 2
C29D C 0.408(5) 0.795(4) 0.037(2) 0.130(7) Uani 0.18(2) 1 d PDU A 2
H29D H 0.3217 0.7825 0.0190 0.155 Uiso 0.18(2) 1 calc PR A 2
C30D C 0.457(4) 0.754(3) 0.094(2) 0.082(6) Uani 0.18(2) 1 d PDU A 2
H30D H 0.4030 0.7096 0.1138 0.098 Uiso 0.18(2) 1 calc PR A 2
C31 C 0.5363(4) 0.7170(3) 0.4469(3) 0.0398(10) Uani 1 1 d . A .
C32 C 0.5896(4) 0.7227(3) 0.5284(3) 0.0491(12) Uani 1 1 d . . .
H32 H 0.6593 0.7078 0.5476 0.059 Uiso 1 1 calc R A .
C33 C 0.5444(5) 0.7494(4) 0.5824(3) 0.0607(14) Uani 1 1 d . A .
H33 H 0.5836 0.7535 0.6375 0.073 Uiso 1 1 calc R . .
C34 C 0.4423(5) 0.7699(3) 0.5551(4) 0.0620(15) Uani 1 1 d . . .
H34 H 0.4130 0.7906 0.5918 0.074 Uiso 1 1 calc R A .
C35 C 0.3828(5) 0.7606(3) 0.4751(4) 0.0582(14) Uani 1 1 d . A .
H35 H 0.3099 0.7719 0.4562 0.070 Uiso 1 1 calc R . .
C36 C 0.4293(4) 0.7344(3) 0.4217(3) 0.0485(12) Uani 1 1 d . . .
H36 H 0.3872 0.7283 0.3664 0.058 Uiso 1 1 calc R A .
C37 C 1.1031(4) 0.8638(3) 0.4471(3) 0.0414(11) Uani 1 1 d . A .
C38 C 1.1772(5) 0.9144(3) 0.4083(3) 0.0553(13) Uani 1 1 d . . .
H38 H 1.1379 0.9053 0.3523 0.066 Uiso 1 1 calc R A .
C39 C 1.3065(5) 0.9774(4) 0.4490(4) 0.0701(17) Uani 1 1 d . A .
H39 H 1.3538 1.0115 0.4210 0.084 Uiso 1 1 calc R . .
C40 C 1.3658(5) 0.9904(4) 0.5295(5) 0.0765(19) Uani 1 1 d . . .
H40 H 1.4543 1.0330 0.5575 0.092 Uiso 1 1 calc R A .
C41 C 1.2974(5) 0.9422(4) 0.5691(3) 0.0622(15) Uani 1 1 d . A .
H41 H 1.3383 0.9507 0.6249 0.075 Uiso 1 1 calc R . .
C42 C 1.1668(4) 0.8798(3) 0.5284(3) 0.0534(13) Uani 1 1 d . . .
H42 H 1.1205 0.8474 0.5576 0.064 Uiso 1 1 calc R A .
N1 N 0.4997(3) 0.3841(3) 0.1985(2) 0.0458(9) Uani 0.811(11) 1 d PD A 1
H1N H 0.4561 0.3546 0.2286 0.055 Uiso 0.811(11) 1 calc PR A 1
C43 C 0.4117(6) 0.3233(5) 0.1167(4) 0.071(3) Uani 0.811(11) 1 d PDU A 1
H43A H 0.3841 0.2540 0.1156 0.106 Uiso 0.811(11) 1 d PR A 1
H43B H 0.4550 0.3393 0.0805 0.106 Uiso 0.811(11) 1 d PR A 1
H43C H 0.3373 0.3361 0.0994 0.106 Uiso 0.811(11) 1 d PR A 1
N1D N 0.4997(3) 0.3841(3) 0.1985(2) 0.0458(9) Uani 0.189(11) 1 d PD A 2
H1ND H 0.4912 0.3798 0.1458 0.055 Uiso 0.189(11) 1 calc PR A 2
C43D C 0.376(2) 0.3002(18) 0.182(2) 0.102(14) Uiso 0.189(11) 1 d PDU A 2
H43D H 0.3083 0.3202 0.1644 0.153 Uiso 0.189(11) 1 d PR A 2
H43E H 0.3810 0.2804 0.2315 0.153 Uiso 0.189(11) 1 d PR A 2
H43F H 0.3581 0.2450 0.1403 0.153 Uiso 0.189(11) 1 d PR A 2
C44 C 0.8181(4) 0.3920(3) 0.3977(3) 0.0469(12) Uani 1 1 d . . .
H44A H 0.7820 0.3211 0.3909 0.070 Uiso 1 1 calc R A .
H44B H 0.8576 0.4258 0.4548 0.070 Uiso 1 1 calc R . .
H44C H 0.8827 0.4121 0.3754 0.070 Uiso 1 1 calc R . .
C45 C 0.7962(6) 0.4189(4) 0.1418(4) 0.086(2) Uani 1 1 d . . .
H45A H 0.7162 0.3890 0.0938 0.129 Uiso 1 1 calc R A .
H45B H 0.8263 0.3697 0.1534 0.129 Uiso 1 1 calc R . .
H45C H 0.8604 0.4732 0.1327 0.129 Uiso 1 1 calc R . .
C46 C 0.5990(5) 0.5616(4) 0.1001(3) 0.0541(13) Uani 1 1 d . . .
H46A H 0.5154 0.5603 0.0755 0.081 Uiso 1 1 calc R A .
H46B H 0.5899 0.4950 0.0873 0.081 Uiso 1 1 calc R . .
H46C H 0.6572 0.6038 0.0794 0.081 Uiso 1 1 calc R . .
C47 C 0.9975(4) 0.6252(3) 0.3869(3) 0.0455(11) Uani 1 1 d . . .
H47A H 1.0212 0.6315 0.4444 0.068 Uiso 1 1 calc R A .
H47B H 1.0665 0.6761 0.3787 0.068 Uiso 1 1 calc R . .
H47C H 0.9829 0.5605 0.3605 0.068 Uiso 1 1 calc R . .
C48 C 0.5037(4) 0.4974(3) 0.3734(3) 0.0468(11) Uani 1 1 d . . .
H48A H 0.4898 0.4299 0.3574 0.070 Uiso 1 1 calc R A .
H48B H 0.4223 0.5002 0.3506 0.070 Uiso 1 1 calc R . .
H48C H 0.5390 0.5199 0.4319 0.070 Uiso 1 1 calc R . .
C49 C 0.8497(5) 0.8702(3) 0.4933(3) 0.0601(14) Uani 1 1 d . . .
H49A H 0.9402 0.9121 0.5073 0.090 Uiso 1 1 calc R A .
H49B H 0.8370 0.8581 0.5419 0.090 Uiso 1 1 calc R . .
H49C H 0.7996 0.9029 0.4678 0.090 Uiso 1 1 calc R . .
C50 C 0.5655(7) 0.8295(5) 0.2901(4) 0.105(3) Uani 1 1 d . . .
H50A H 0.6283 0.8757 0.3421 0.158 Uiso 1 1 calc R A .
H50B H 0.4794 0.8122 0.2872 0.158 Uiso 1 1 calc R . .
H50C H 0.5769 0.8600 0.2472 0.158 Uiso 1 1 calc R . .
C51 C 0.8885(5) 0.9229(3) 0.3091(3) 0.0587(14) Uani 1 1 d . . .
H51A H 0.8508 0.9337 0.3461 0.088 Uiso 1 1 calc R A .
H51B H 0.8539 0.9417 0.2606 0.088 Uiso 1 1 calc R . .
H51C H 0.9812 0.9626 0.3348 0.088 Uiso 1 1 calc R . .

loop_
_atom_site_aniso_label
_atom_site_aniso_U_11
_atom_site_aniso_U_22
_atom_site_aniso_U_33
_atom_site_aniso_U_23
_atom_site_aniso_U_13
_atom_site_aniso_U_12
Ga1 0.0607(3) 0.0310(3) 0.0358(3) 0.0038(2) 0.0101(2) 0.0247(3)
Ga2 0.0410(3) 0.0342(3) 0.0291(3) 0.0043(2) 0.0034(2) 0.0186(2)
Ga3 0.0356(3) 0.0288(3) 0.0277(2) 0.00811(19) 0.0082(2) 0.0168(2)
Ga4 0.0513(3) 0.0384(3) 0.0315(3) 0.0081(2) 0.0162(2) 0.0216(2)
Ga5 0.0652(3) 0.0314(3) 0.0276(3) 0.0087(2) 0.0098(2) 0.0246(3)
Ga6 0.0453(3) 0.0297(3) 0.0330(3) 0.0065(2) 0.0121(2) 0.0212(2)
Ga7 0.0421(3) 0.0275(3) 0.0309(3) 0.0051(2) 0.0127(2) 0.0125(2)
N2 0.044(2) 0.032(2) 0.0333(19) 0.0078(16) 0.0097(17) 0.0205(17)
N3 0.068(3) 0.036(2) 0.040(2) 0.0015(17) 0.024(2) 0.028(2)
N4 0.052(2) 0.0292(19) 0.0260(18) 0.0052(15) 0.0102(17) 0.0208(17)
N5 0.040(2) 0.0332(19) 0.0292(18) 0.0073(15) 0.0118(16) 0.0191(16)
N6 0.0332(18) 0.0253(18) 0.0300(18) 0.0034(15) 0.0062(15) 0.0136(15)
N7 0.039(2) 0.0258(18) 0.0296(18) -0.0009(15) 0.0072(16) 0.0137(16)
N8 0.054(2) 0.032(2) 0.038(2) 0.0090(17) 0.0066(19) 0.026(2)
N9 0.058(2) 0.033(2) 0.033(2) 0.0085(16) 0.0138(19) 0.0185(19)
C1 0.056(7) 0.040(3) 0.032(3) 0.001(3) -0.004(7) 0.027(4)
C2 0.078(7) 0.034(4) 0.061(6) 0.011(4) 0.024(7) 0.034(5)
C3 0.119(10) 0.036(4) 0.068(6) 0.014(4) 0.041(7) 0.030(6)
C4 0.118(11) 0.035(5) 0.044(6) 0.005(5) 0.004(7) 0.047(6)
C5 0.130(13) 0.065(8) 0.069(8) 0.023(10) 0.036(11) 0.073(10)
C6 0.080(10) 0.053(6) 0.063(7) 0.014(7) 0.021(9) 0.046(7)
C1D 0.056(7) 0.040(3) 0.032(3) 0.001(3) -0.004(7) 0.027(4)
C2D 0.093(14) 0.039(8) 0.064(11) 0.019(8) 0.027(12) 0.042(8)
C3D 0.148(18) 0.035(7) 0.088(13) 0.025(9) 0.073(15) 0.060(10)
C4D 0.096(18) 0.053(10) 0.060(12) 0.011(13) 0.018(14) 0.051(11)
C5D 0.122(17) 0.064(11) 0.055(10) 0.017(9) 0.038(13) 0.064(11)
C6D 0.056(14) 0.047(9) 0.083(14) 0.002(11) 0.002(12) 0.032(9)
C7 0.043(3) 0.049(3) 0.034(2) 0.005(2) 0.004(2) 0.023(2)
C8 0.063(6) 0.097(9) 0.045(5) 0.009(5) 0.011(4) 0.050(6)
C9 0.081(8) 0.197(16) 0.034(5) 0.014(7) 0.005(5) 0.086(10)
C10 0.074(4) 0.193(8) 0.054(4) 0.037(4) 0.018(3) 0.086(5)
C11 0.061(6) 0.094(8) 0.056(5) 0.018(5) 0.023(5) 0.044(6)
C12 0.044(4) 0.049(6) 0.038(4) 0.010(4) 0.007(3) 0.023(4)
C7D 0.043(3) 0.049(3) 0.034(2) 0.005(2) 0.004(2) 0.023(2)
C8D 0.047(6) 0.128(13) 0.045(8) 0.032(8) 0.014(6) 0.044(7)
C9D 0.054(7) 0.26(2) 0.067(10) 0.090(14) 0.037(8) 0.072(12)
C10D 0.074(4) 0.193(8) 0.054(4) 0.037(4) 0.018(3) 0.086(5)
C11D 0.081(8) 0.080(10) 0.052(8) 0.011(7) -0.010(7) 0.051(8)
C12D 0.063(6) 0.066(9) 0.063(9) 0.022(7) 0.005(6) 0.039(7)
C13 0.034(2) 0.031(2) 0.034(2) 0.0114(19) 0.0127(19) 0.0181(19)
C14 0.058(3) 0.048(3) 0.038(3) 0.016(2) 0.005(2) 0.008(3)
C15 0.070(4) 0.059(4) 0.034(3) 0.009(3) -0.003(3) 0.016(3)
C16 0.072(4) 0.075(4) 0.031(3) 0.014(3) 0.014(3) 0.036(3)
C17 0.067(3) 0.070(4) 0.038(3) 0.027(3) 0.024(3) 0.028(3)
C18 0.050(3) 0.040(3) 0.041(3) 0.011(2) 0.016(2) 0.014(2)
C19 0.076(3) 0.044(3) 0.045(3) 0.005(2) 0.027(3) 0.018(3)
C20 0.134(9) 0.059(8) 0.076(8) 0.028(6) 0.073(8) 0.045(7)
C21 0.190(12) 0.080(10) 0.130(12) 0.048(9) 0.124(11) 0.050(10)
C22 0.149(7) 0.096(6) 0.123(6) 0.018(5) 0.098(6) 0.011(5)
C23 0.084(8) 0.145(16) 0.087(11) 0.004(9) 0.051(8) 0.002(9)
C24 0.060(7) 0.105(11) 0.073(9) 0.015(7) 0.037(6) 0.018(7)
C19D 0.076(3) 0.044(3) 0.045(3) 0.005(2) 0.027(3) 0.018(3)
C20D 0.114(9) 0.087(11) 0.048(6) 0.018(7) 0.038(6) 0.018(8)
C21D 0.158(12) 0.116(14) 0.075(8) 0.033(8) 0.076(7) 0.034(9)
C22D 0.149(7) 0.096(6) 0.123(6) 0.018(5) 0.098(6) 0.011(5)
C23D 0.098(9) 0.065(10) 0.105(8) 0.012(8) 0.063(8) 0.019(7)
C24D 0.070(7) 0.049(8) 0.062(6) 0.003(5) 0.036(5) 0.017(6)
C25 0.097(6) 0.032(4) 0.033(3) 0.007(3) 0.014(4) 0.030(5)
C26 0.136(8) 0.054(5) 0.045(4) 0.018(4) 0.028(6) 0.008(6)
C27 0.253(15) 0.065(6) 0.038(5) 0.021(4) 0.028(8) 0.002(9)
C28 0.335(19) 0.084(8) 0.028(5) 0.022(5) 0.035(8) 0.117(12)
C29 0.243(14) 0.137(11) 0.043(6) 0.019(5) 0.011(7) 0.147(11)
C30 0.127(8) 0.101(8) 0.037(4) 0.020(4) 0.009(5) 0.084(7)
C25D 0.105(10) 0.033(9) 0.027(8) 0.014(6) 0.020(9) 0.025(10)
C26D 0.147(11) 0.040(10) 0.039(8) 0.009(7) 0.035(10) 0.012(11)
C27D 0.261(17) 0.055(11) 0.033(9) 0.027(8) 0.019(12) 0.009(13)
C28D 0.33(2) 0.076(12) 0.030(9) 0.017(8) 0.024(11) 0.132(15)
C29D 0.233(15) 0.139(14) 0.042(10) 0.015(8) 0.013(10) 0.145(14)
C30D 0.126(10) 0.099(11) 0.032(9) 0.016(7) 0.016(9) 0.077(11)
C31 0.043(3) 0.029(2) 0.047(3) 0.006(2) 0.014(2) 0.020(2)
C32 0.054(3) 0.046(3) 0.050(3) 0.010(2) 0.021(2) 0.025(2)
C33 0.076(4) 0.049(3) 0.057(3) 0.012(3) 0.040(3) 0.018(3)
C34 0.066(4) 0.038(3) 0.085(4) 0.012(3) 0.047(3) 0.015(3)
C35 0.049(3) 0.039(3) 0.097(5) 0.018(3) 0.039(3) 0.021(2)
C36 0.048(3) 0.033(3) 0.063(3) 0.013(2) 0.019(3) 0.019(2)
C37 0.041(3) 0.029(2) 0.050(3) 0.002(2) 0.021(2) 0.011(2)
C38 0.057(3) 0.050(3) 0.074(4) 0.022(3) 0.036(3) 0.029(3)
C39 0.056(4) 0.041(3) 0.131(6) 0.032(4) 0.054(4) 0.025(3)
C40 0.049(3) 0.042(3) 0.127(6) -0.003(4) 0.032(4) 0.019(3)
C41 0.047(3) 0.049(3) 0.064(4) -0.011(3) 0.006(3) 0.016(3)
C42 0.050(3) 0.045(3) 0.050(3) 0.001(2) 0.019(3) 0.011(2)
N1 0.052(2) 0.033(2) 0.038(2) -0.0010(17) 0.0043(18) 0.0188(18)
C43 0.074(5) 0.047(4) 0.050(4) -0.019(3) -0.011(4) 0.026(4)
N1D 0.052(2) 0.033(2) 0.038(2) -0.0010(17) 0.0043(18) 0.0188(18)
C44 0.061(3) 0.044(3) 0.037(3) 0.011(2) 0.010(2) 0.033(2)
C45 0.121(5) 0.062(4) 0.087(5) 0.006(3) 0.067(4) 0.037(4)
C46 0.066(3) 0.051(3) 0.032(3) 0.002(2) 0.007(2) 0.027(3)
C47 0.040(3) 0.052(3) 0.046(3) 0.011(2) 0.017(2) 0.023(2)
C48 0.045(3) 0.042(3) 0.048(3) 0.010(2) 0.014(2) 0.019(2)
C49 0.056(3) 0.038(3) 0.067(3) -0.012(3) 0.026(3) 0.008(2)
C50 0.206(8) 0.114(6) 0.106(5) 0.077(5) 0.102(6) 0.134(6)
C51 0.080(4) 0.030(3) 0.051(3) 0.012(2) 0.015(3) 0.019(3)

loop_
_atom_type_symbol
_atom_type_description
_atom_type_scat_dispersion_real
_atom_type_scat_dispersion_imag
_atom_type_scat_source
C C 0.0033 0.0016 'International Tables Vol C Tables 4.2.6.8 and 6.1.1.4'
H H 0.0000 0.0000 'International Tables Vol C Tables 4.2.6.8 and 6.1.1.4'
N N 0.0061 0.0033 'International Tables Vol C Tables 4.2.6.8 and 6.1.1.4'
Ga Ga 0.2307 1.6083 'International Tables Vol C Tables 4.2.6.8 and 6.1.1.4'

loop_
_geom_angle_atom_site_label_1
_geom_angle_atom_site_label_2
_geom_angle_atom_site_label_3
_geom_angle
_geom_angle_site_symmetry_1
_geom_angle_site_symmetry_3
_geom_angle_publ_flag
N3 Ga1 N1 107.07(16) . . ?
N3 Ga1 C1 125.1(4) . . ?
N1 Ga1 C1 108.1(4) . . ?
N3 Ga1 N2 104.38(15) . . ?
N1 Ga1 N2 101.49(14) . . ?
C1 Ga1 N2 108.2(5) . . ?
N3 Ga1 C1D 114.4(7) . . ?
N1 Ga1 C1D 120.2(7) . . ?
C1 Ga1 C1D 12.8(7) . . ?
N2 Ga1 C1D 107.4(10) . . ?
N1 Ga2 N6 106.52(14) . . ?
>N1 Ga2 N4 107.95(15) . . ?
N6 Ga2 N4 106.07(13) . . ?
N1 Ga2 C7 107.32(17) . . ?
N6 Ga2 C7 115.10(15) . . ?
N4 Ga2 C7 113.49(17) . . ?
N6 Ga3 N5 107.73(13) . . ?
N6 Ga3 C13 114.99(14) . . ?
N5 Ga3 C13 116.76(15) . . ?
N6 Ga3 N2 104.31(13) . . ?
N5 Ga3 N2 107.92(14) . . ?
C13 Ga3 N2 104.12(15) . . ?
N3 Ga4 N5 107.52(14) . . ?
N3 Ga4 N4 108.74(15) . . ?
N5 Ga4 N4 104.88(13) . . ?
N3 Ga4 C19 111.88(18) . . ?
N5 Ga4 C19 111.39(17) . . ?
N4 Ga4 C19 112.09(18) . . ?
N8 Ga5 N4 107.05(14) . . ?
N8 Ga5 N9 104.86(16) . . ?
N4 Ga5 N9 106.18(15) . . ?
N8 Ga5 C25 114.1(3) . . ?
N4 Ga5 C25 116.4(3) . . ?
N9 Ga5 C25 107.4(3) . . ?
N8 Ga5 C25D 99.6(13) . . ?
N4 Ga5 C25D 115.0(13) . . ?
N9 Ga5 C25D 122.5(12) . . ?
C25 Ga5 C25D 17.5(11) . . ?
N7 Ga6 N8 105.60(15) . . ?
N7 Ga6 C31 109.97(16) . . ?
N8 Ga6 C31 114.72(16) . . ?
N7 Ga6 N6 106.02(13) . . ?
N8 Ga6 N6 104.56(14) . . ?
C31 Ga6 N6 115.17(15) . . ?
N7 Ga7 N5 105.41(14) . . ?
N7 Ga7 C37 117.02(16) . . ?
N5 Ga7 C37 113.91(16) . . ?
N7 Ga7 N9 104.59(15) . . ?
N5 Ga7 N9 107.03(14) . . ?
C37 Ga7 N9 108.10(17) . . ?
C44 N2 Ga1 109.5(2) . . ?
C44 N2 Ga3 114.0(3) . . ?
Ga1 N2 Ga3 116.89(16) . . ?
C44 N2 H2N 105.1 . . ?
Ga1 N2 H2N 105.1 . . ?
Ga3 N2 H2N 105.1 . . ?
C45 N3 Ga1 118.1(3) . . ?
C45 N3 Ga4 117.6(3) . . ?
Ga1 N3 Ga4 119.29(18) . . ?
C46 N4 Ga5 109.0(3) . . ?
C46 N4 Ga2 106.3(3) . . ?
Ga5 N4 Ga2 109.01(16) . . ?
C46 N4 Ga4 105.7(3) . . ?
Ga5 N4 Ga4 113.59(16) . . ?
Ga2 N4 Ga4 112.88(16) . . ?
C47 N5 Ga3 107.3(2) . . ?
C47 N5 Ga7 108.8(2) . . ?
Ga3 N5 Ga7 109.46(15) . . ?
C47 N5 Ga4 106.2(2) . . ?
Ga3 N5 Ga4 112.96(16) . . ?
Ga7 N5 Ga4 111.91(15) . . ?
C48 N6 Ga3 106.8(2) . . ?
C48 N6 Ga2 108.6(2) . . ?
Ga3 N6 Ga2 113.97(15) . . ?
C48 N6 Ga6 108.1(2) . . ?
Ga3 N6 Ga6 108.09(14) . . ?
Ga2 N6 Ga6 111.08(15) . . ?
C49 N7 Ga7 115.7(3) . . ?
C49 N7 Ga6 115.7(3) . . ?
Ga7 N7 Ga6 119.06(16) . . ?
C50 N8 Ga5 114.2(3) . . ?
C50 N8 Ga6 114.2(3) . . ?
Ga5 N8 Ga6 117.29(17) . . ?
C50 N8 H8N 102.8 . . ?
Ga5 N8 H8N 102.8 . . ?
Ga6 N8 H8N 102.8 . . ?
C51 N9 Ga5 111.5(3) . . ?
C51 N9 Ga7 110.1(3) . . ?
Ga5 N9 Ga7 114.92(17) . . ?
C51 N9 H9N 106.6 . . ?
Ga5 N9 H9N 106.6 . . ?
Ga7 N9 H9N 106.6 . . ?
C2 C1 C6 116.5(8) . . ?
C2 C1 Ga1 120.5(7) . . ?
C6 C1 Ga1 123.0(7) . . ?
C1 C2 C3 121.7(8) . . ?
C1 C2 H2 119.1 . . ?
C3 C2 H2 119.1 . . ?
C4 C3 C2 120.3(9) . . ?
C4 C3 H3 119.8 . . ?
C2 C3 H3 119.8 . . ?
C5 C4 C3 119.0(8) . . ?
C5 C4 H4 120.5 . . ?
C3 C4 H4 120.5 . . ?
C4 C5 C6 120.0(9) . . ?
C4 C5 H5 120.0 . . ?
C6 C5 H5 120.0 . . ?
C5 C6 C1 122.3(9) . . ?
C5 C6 H6 118.9 . . ?
C1 C6 H6 118.9 . . ?
C2D C1D C6D 118.2(13) . . ?
C2D C1D Ga1 118.2(12) . . ?
C6D C1D Ga1 123.5(13) . . ?
C1D C2D C3D 120.3(13) . . ?
C1D C2D H2D 119.9 . . ?
C3D C2D H2D 119.9 . . ?
C4D C3D C2D 119.7(13) . . ?
C4D C3D H3D 120.2 . . ?
C2D C3D H3D 120.2 . . ?
C3D C4D C5D 121.5(13) . . ?
C3D C4D H4D 119.3 . . ?
C5D C4D H4D 119.3 . . ?
C6D C5D C4D 117.3(13) . . ?
C6D C5D H5D 121.4 . . ?
C4D C5D H5D 121.4 . . ?
C5D C6D C1D 123.0(13) . . ?
C5D C6D H6D 118.5 . . ?
C1D C6D H6D 118.5 . . ?
C12 C7 C8 116.7(5) . . ?
C12 C7 Ga2 122.0(4) . . ?
C8 C7 Ga2 121.2(4) . . ?
C9 C8 C7 121.6(7) . . ?
C9 C8 H8 119.2 . . ?
C7 C8 H8 119.2 . . ?
C10 C9 C8 119.1(7) . . ?
C10 C9 H9 120.5 . . ?
C8 C9 H9 120.5 . . ?
C9 C10 C11 121.1(6) . . ?
C9 C10 H10 119.5 . . ?
C11 C10 H10 119.5 . . ?
C12 C11 C10 118.2(7) . . ?
C12 C11 H11 120.9 . . ?
C10 C11 H11 120.9 . . ?
C7 C12 C11 122.9(7) . . ?
C7 C12 H12 118.5 . . ?
C11 C12 H12 118.5 . . ?
C9D C8D H8D 119.8 . . ?
C8D C9D H9D 119.5 . . ?
C12D C11D H11D 120.4 . . ?
C11D C12D H12D 119.1 . . ?
C14 C13 C18 114.6(4) . . ?
C14 C13 Ga3 123.9(3) . . ?
C18 C13 Ga3 121.5(3) . . ?
C15 C14 C13 123.2(5) . . ?
C15 C14 H14 118.4 . . ?
C13 C14 H14 118.4 . . ?
C16 C15 C14 120.4(5) . . ?
C16 C15 H15 119.8 . . ?
C14 C15 H15 119.8 . . ?
C15 C16 C17 118.5(5) . . ?
C15 C16 H16 120.7 . . ?
C17 C16 H16 120.7 . . ?
C16 C17 C18 121.2(5) . . ?
C16 C17 H17 119.4 . . ?
C18 C17 H17 119.4 . . ?
C17 C18 C13 122.0(4) . . ?
C17 C18 H18 119.0 . . ?
C13 C18 H18 119.0 . . ?
C24 C19 C20 117.1(7) . . ?
C24 C19 Ga4 119.9(6) . . ?
C20 C19 Ga4 122.9(5) . . ?
C19 C20 C21 121.2(10) . . ?
C19 C20 H20 119.4 . . ?
C21 C20 H20 119.4 . . ?
C22 C21 C20 120.8(10) . . ?
C22 C21 H21 119.6 . . ?
C20 C21 H21 119.6 . . ?
C23 C22 C21 117.0(8) . . ?
C23 C22 H22 121.5 . . ?
C21 C22 H22 121.5 . . ?
C22 C23 C24 121.4(11) . . ?
C22 C23 H23 119.3 . . ?
C24 C23 H23 119.3 . . ?
C19 C24 C23 121.6(10) . . ?
C19 C24 H24 119.2 . . ?
C23 C24 H24 119.2 . . ?
C21D C20D H20D 119.4 . . ?
C20D C21D H21D 119.7 . . ?
C24D C23D H23D 121.3 . . ?
C23D C24D H24D 116.8 . . ?
C26 C25 C30 116.8(7) . . ?
C26 C25 Ga5 123.0(6) . . ?
C30 C25 Ga5 120.1(5) . . ?
C25 C26 C27 122.7(8) . . ?
C25 C26 H26 118.7 . . ?
C27 C26 H26 118.7 . . ?
C28 C27 C26 118.8(9) . . ?
C28 C27 H27 120.6 . . ?
C26 C27 H27 120.6 . . ?
C29 C28 C27 120.4(8) . . ?
C29 C28 H28 119.8 . . ?
C27 C28 H28 119.8 . . ?
C28 C29 C30 119.4(9) . . ?
C28 C29 H29 120.3 . . ?
C30 C29 H29 120.3 . . ?
C25 C30 C29 121.8(8) . . ?
C25 C30 H30 119.1 . . ?
C29 C30 H30 119.1 . . ?
C26D C25D C30D 119.2(15) . . ?
C26D C25D Ga5 115(2) . . ?
C30D C25D Ga5 125.6(19) . . ?
C25D C26D C27D 120.6(16) . . ?
C25D C26D H26D 119.7 . . ?
C27D C26D H26D 119.7 . . ?
C28D C27D C26D 119.6(17) . . ?
C28D C27D H27D 120.2 . . ?
C26D C27D H27D 120.2 . . ?
C27D C28D C29D 120.2(16) . . ?
C27D C28D H28D 119.9 . . ?
C29D C28D H28D 119.9 . . ?
C30D C29D C28D 119.6(17) . . ?
C30D C29D H29D 120.2 . . ?
C28D C29D H29D 120.2 . . ?
C29D C30D C25D 120.6(16) . . ?
C29D C30D H30D 119.7 . . ?
C25D C30D H30D 119.7 . . ?
C32 C31 C36 115.8(4) . . ?
C32 C31 Ga6 118.9(3) . . ?
C36 C31 Ga6 125.0(4) . . ?
C33 C32 C31 122.5(5) . . ?
C33 C32 H32 118.7 . . ?
C31 C32 H32 118.7 . . ?
C34 C33 C32 119.3(5) . . ?
C34 C33 H33 120.4 . . ?
C32 C33 H33 120.4 . . ?
C35 C34 C33 120.4(5) . . ?
C35 C34 H34 119.8 . . ?
C33 C34 H34 119.8 . . ?
C34 C35 C36 119.8(5) . . ?
C34 C35 H35 120.1 . . ?
C36 C35 H35 120.1 . . ?
C35 C36 C31 122.0(5) . . ?
C35 C36 H36 119.0 . . ?
C31 C36 H36 119.0 . . ?
C42 C37 C38 115.7(4) . . ?
C42 C37 Ga7 123.7(3) . . ?
C38 C37 Ga7 120.6(4) . . ?
C39 C38 C37 122.1(5) . . ?
C39 C38 H38 118.9 . . ?
C37 C38 H38 118.9 . . ?
C40 C39 C38 120.1(6) . . ?
C40 C39 H39 120.0 . . ?
C38 C39 H39 120.0 . . ?
C41 C40 C39 119.5(6) . . ?
C41 C40 H40 120.2 . . ?
C39 C40 H40 120.2 . . ?
C40 C41 C42 120.5(6) . . ?
C40 C41 H41 119.8 . . ?
C42 C41 H41 119.8 . . ?
C37 C42 C41 122.1(5) . . ?
C37 C42 H42 119.0 . . ?
C41 C42 H42 119.0 . . ?
C43 N1 Ga1 112.5(3) . . ?
C43 N1 Ga2 117.2(3) . . ?
Ga1 N1 Ga2 117.29(18) . . ?
C43 N1 H1N 102.2 . . ?
Ga1 N1 H1N 102.2 . . ?
Ga2 N1 H1N 102.2 . . ?
N1 C43 H43A 109.5 . . ?
N1 C43 H43B 109.5 . . ?
H43A C43 H43B 109.5 . . ?
N1 C43 H43C 109.4 . . ?
H43A C43 H43C 109.5 . . ?
H43B C43 H43C 109.5 . . ?
N1 C43 H43F 93.9 . . ?
H43A C43 H43F 27.2 . . ?
H43B C43 H43F 136.6 . . ?
H43C C43 H43F 95.5 . . ?
H43A C43D H43D 110.2 . . ?
H43A C43D H43E 127.7 . . ?
H43D C43D H43E 109.5 . . ?
H43A C43D H43F 23.6 . . ?
H43D C43D H43F 109.5 . . ?
H43E C43D H43F 109.5 . . ?
N2 C44 H44A 109.5 . . ?
N2 C44 H44B 109.5 . . ?
H44A C44 H44B 109.5 . . ?
N2 C44 H44C 109.5 . . ?
H44A C44 H44C 109.5 . . ?
H44B C44 H44C 109.5 . . ?
N3 C45 H45A 109.5 . . ?
N3 C45 H45B 109.5 . . ?
H45A C45 H45B 109.5 . . ?
N3 C45 H45C 109.5 . . ?
H45A C45 H45C 109.5 . . ?
H45B C45 H45C 109.5 . . ?
N4 C46 H46A 109.5 . . ?
N4 C46 H46B 109.5 . . ?
H46A C46 H46B 109.5 . . ?
N4 C46 H46C 109.5 . . ?
H46A C46 H46C 109.5 . . ?
H46B C46 H46C 109.5 . . ?
N5 C47 H47A 109.5 . . ?
N5 C47 H47B 109.5 . . ?
H47A C47 H47B 109.5 . . ?
N5 C47 H47C 109.5 . . ?
H47A C47 H47C 109.5 . . ?
H47B C47 H47C 109.5 . . ?
N6 C48 H48A 109.5 . . ?
N6 C48 H48B 109.5 . . ?
H48A C48 H48B 109.5 . . ?
N6 C48 H48C 109.5 . . ?
H48A C48 H48C 109.5 . . ?
H48B C48 H48C 109.5 . . ?
N7 C49 H49A 109.5 . . ?
N7 C49 H49B 109.5 . . ?
H49A C49 H49B 109.5 . . ?
N7 C49 H49C 109.5 . . ?
H49A C49 H49C 109.5 . . ?
H49B C49 H49C 109.5 . . ?
N8 C50 H50A 109.5 . . ?
N8 C50 H50B 109.5 . . ?
H50A C50 H50B 109.5 . . ?
N8 C50 H50C 109.5 . . ?
H50A C50 H50C 109.5 . . ?
H50B C50 H50C 109.5 . . ?
N9 C51 H51A 109.5 . . ?
N9 C51 H51B 109.5 . . ?
H51A C51 H51B 109.5 . . ?
N9 C51 H51C 109.5 . . ?
H51A C51 H51C 109.5 . . ?
H51B C51 H51C 109.5 . . ?

loop_
_geom_bond_atom_site_label_1
_geom_bond_atom_site_label_2
_geom_bond_distance
_geom_bond_site_symmetry_2
_geom_bond_publ_flag
Ga1 N3 1.903(4) . ?
Ga1 N1 1.952(4) . ?
Ga1 C1 1.980(10) . ?
Ga1 N2 1.985(3) . ?
Ga1 C1D 2.014(18) . ?
Ga2 N1 1.955(3) . ?
Ga2 N6 1.966(3) . ?
Ga2 N4 1.977(3) . ?
Ga2 C7 1.994(4) . ?
Ga3 N6 1.957(3) . ?
Ga3 N5 1.957(3) . ?
Ga3 C13 1.984(4) . ?
Ga3 N2 1.997(3) . ?
Ga4 N3 1.908(3) . ?
Ga4 N5 1.979(3) . ?
Ga4 N4 1.984(3) . ?
Ga4 C19 2.001(5) . ?
Ga5 N8 1.943(4) . ?
Ga5 N4 1.961(3) . ?
Ga5 N9 1.981(4) . ?
Ga5 C25 1.993(6) . ?
Ga5 C25D 1.996(10) . ?
Ga6 N7 1.942(3) . ?
Ga6 N8 1.946(3) . ?
Ga6 C31 1.986(4) . ?
Ga6 N6 1.988(3) . ?
Ga7 N7 1.906(3) . ?
Ga7 N5 1.978(3) . ?
Ga7 C37 1.985(4) . ?
Ga7 N9 1.998(3) . ?
N2 C44 1.480(5) . ?
N2 H2N 0.9300 . ?
N3 C45 1.444(6) . ?
N4 C46 1.525(5) . ?
N5 C47 1.518(5) . ?
N6 C48 1.521(5) . ?
N7 C49 1.461(5) . ?
N8 C50 1.457(6) . ?
N8 H8N 0.9300 . ?
N9 C51 1.483(5) . ?
N9 H9N 0.9300 . ?
C1 C2 1.384(9) . ?
C1 C6 1.397(9) . ?
C2 C3 1.390(9) . ?
C2 H2 0.9500 . ?
C3 C4 1.385(10) . ?
C3 H3 0.9500 . ?
C4 C5 1.374(10) . ?
C4 H4 0.9500 . ?
C5 C6 1.382(10) . ?
C5 H5 0.9500 . ?
C6 H6 0.9500 . ?
C1D C2D 1.380(12) . ?
C1D C6D 1.386(12) . ?
C2D C3D 1.389(12) . ?
C2D H2D 0.9500 . ?
C3D C4D 1.377(13) . ?
C3D H3D 0.9500 . ?
C4D C5D 1.387(13) . ?
C4D H4D 0.9500 . ?
C5D C6D 1.375(12) . ?
C5D H5D 0.9500 . ?
C6D H6D 0.9500 . ?
C7 C12 1.379(7) . ?
C7 C8 1.409(8) . ?
C8 C9 1.393(9) . ?
C8 H8 0.9500 . ?
C9 C10 1.375(9) . ?
C9 H9 0.9500 . ?
C10 C11 1.391(8) . ?
C10 H10 0.9500 . ?
C11 C12 1.389(9) . ?
C11 H11 0.9500 . ?
C12 H12 0.9500 . ?
C8D C9D 1.386(11) . ?
C8D H8D 0.9500 . ?
C9D H9D 0.9500 . ?
C11D C12D 1.390(11) . ?
C11D H11D 0.9500 . ?
C12D H12D 0.9500 . ?
C13 C14 1.382(6) . ?
C13 C18 1.390(6) . ?
C14 C15 1.378(6) . ?
C14 H14 0.9500 . ?
C15 C16 1.353(7) . ?
C15 H15 0.9500 . ?
C16 C17 1.356(7) . ?
C16 H16 0.9500 . ?
C17 C18 1.379(6) . ?
C17 H17 0.9500 . ?
C18 H18 0.9500 . ?
C19 C24 1.370(10) . ?
C19 C20 1.384(9) . ?
C20 C21 1.393(11) . ?
C20 H20 0.9500 . ?
C21 C22 1.393(11) . ?
C21 H21 0.9500 . ?
C22 C23 1.361(11) . ?
C22 H22 0.9500 . ?
C23 C24 1.394(11) . ?
C23 H23 0.9500 . ?
C24 H24 0.9500 . ?
C20D C21D 1.394(11) . ?
C20D H20D 0.9500 . ?
C21D H21D 0.9500 . ?
C23D C24D 1.378(11) . ?
C23D H23D 0.9500 . ?
C24D H24D 0.9500 . ?
C25 C26 1.376(8) . ?
C25 C30 1.380(8) . ?
C26 C27 1.388(8) . ?
C26 H26 0.9500 . ?
C27 C28 1.377(11) . ?
C27 H27 0.9500 . ?
C28 C29 1.363(11) . ?
C28 H28 0.9500 . ?
C29 C30 1.398(8) . ?
C29 H29 0.9500 . ?
C30 H30 0.9500 . ?
C25D C26D 1.379(14) . ?
C25D C30D 1.383(14) . ?
C26D C27D 1.386(14) . ?
C26D H26D 0.9500 . ?
C27D C28D 1.379(14) . ?
C27D H27D 0.9500 . ?
C28D C29D 1.383(14) . ?
C28D H28D 0.9500 . ?
C29D C30D 1.382(14) . ?
C29D H29D 0.9500 . ?
C30D H30D 0.9500 . ?
C31 C32 1.399(6) . ?
C31 C36 1.400(6) . ?
C32 C33 1.393(6) . ?
C32 H32 0.9500 . ?
C33 C34 1.375(7) . ?
C33 H33 0.9500 . ?
C34 C35 1.371(7) . ?
C34 H34 0.9500 . ?
C35 C36 1.393(7) . ?
C35 H35 0.9500 . ?
C36 H36 0.9500 . ?
C37 C42 1.381(6) . ?
C37 C38 1.398(6) . ?
C38 C39 1.390(7) . ?
C38 H38 0.9500 . ?
C39 C40 1.369(8) . ?
C39 H39 0.9500 . ?
C40 C41 1.353(8) . ?
C40 H40 0.9500 . ?
C41 C42 1.399(6) . ?
C41 H41 0.9500 . ?
C42 H42 0.9500 . ?
N1 C43 1.469(6) . ?
N1 H1N 0.9300 . ?
C43 H43A 0.9800 . ?
C43 H43B 0.9800 . ?
C43 H43C 0.9800 . ?
C43 H43F 1.3251 . ?
C43D H43A 1.3986 . ?
C43D H43D 0.9800 . ?
C43D H43E 0.9800 . ?
C43D H43F 0.9800 . ?
C44 H44A 0.9800 . ?
C44 H44B 0.9800 . ?
C44 H44C 0.9800 . ?
C45 H45A 0.9800 . ?
C45 H45B 0.9800 . ?
C45 H45C 0.9800 . ?
C46 H46A 0.9800 . ?
C46 H46B 0.9800 . ?
C46 H46C 0.9800 . ?
C47 H47A 0.9800 . ?
C47 H47B 0.9800 . ?
C47 H47C 0.9800 . ?
C48 H48A 0.9800 . ?
C48 H48B 0.9800 . ?
C48 H48C 0.9800 . ?
C49 H49A 0.9800 . ?
C49 H49B 0.9800 . ?
C49 H49C 0.9800 . ?
C50 H50A 0.9800 . ?
C50 H50B 0.9800 . ?
C50 H50C 0.9800 . ?
C51 H51A 0.9800 . ?
C51 H51B 0.9800 . ?
C51 H51C 0.9800 . ?

loop_
_geom_torsion_atom_site_label_1
_geom_torsion_atom_site_label_2
_geom_torsion_atom_site_label_3
_geom_torsion_atom_site_label_4
_geom_torsion
_geom_torsion_site_symmetry_1
_geom_torsion_site_symmetry_2
_geom_torsion_site_symmetry_3
_geom_torsion_site_symmetry_4
_geom_torsion_publ_flag
N3 Ga1 N2 C44 -79.6(3) . . . . ?
N1 Ga1 N2 C44 169.2(3) . . . . ?
C1 Ga1 N2 C44 55.6(5) . . . . ?
C1D Ga1 N2 C44 42.2(7) . . . . ?
N3 Ga1 N2 Ga3 51.9(2) . . . . ?
N1 Ga1 N2 Ga3 -59.3(2) . . . . ?
C1 Ga1 N2 Ga3 -172.9(4) . . . . ?
C1D Ga1 N2 Ga3 173.7(7) . . . . ?
N6 Ga3 N2 C44 -169.8(3) . . . . ?
N5 Ga3 N2 C44 75.8(3) . . . . ?
C13 Ga3 N2 C44 -48.9(3) . . . . ?
N6 Ga3 N2 Ga1 60.8(2) . . . . ?
N5 Ga3 N2 Ga1 -53.6(2) . . . . ?
C13 Ga3 N2 Ga1 -178.27(18) . . . . ?
N1 Ga1 N3 C45 -103.2(4) . . . . ?
C1 Ga1 N3 C45 24.6(7) . . . . ?
N2 Ga1 N3 C45 149.7(4) . . . . ?
C1D Ga1 N3 C45 32.6(11) . . . . ?
N1 Ga1 N3 Ga4 51.1(2) . . . . ?
C1 Ga1 N3 Ga4 178.9(6) . . . . ?
N2 Ga1 N3 Ga4 -56.0(2) . . . . ?
C1D Ga1 N3 Ga4 -173.0(10) . . . . ?
N5 Ga4 N3 C45 -146.2(4) . . . . ?
N4 Ga4 N3 C45 100.7(4) . . . . ?
C19 Ga4 N3 C45 -23.6(4) . . . . ?
N5 Ga4 N3 Ga1 59.3(2) . . . . ?
N4 Ga4 N3 Ga1 -53.7(2) . . . . ?
C19 Ga4 N3 Ga1 -178.1(2) . . . . ?
N8 Ga5 N4 C46 125.2(3) . . . . ?
N9 Ga5 N4 C46 -123.2(3) . . . . ?
C25 Ga5 N4 C46 -3.8(5) . . . . ?
C25D Ga5 N4 C46 15.6(14) . . . . ?
N8 Ga5 N4 Ga2 9.57(19) . . . . ?
N9 Ga5 N4 Ga2 121.18(16) . . . . ?
C25 Ga5 N4 Ga2 -119.4(4) . . . . ?
C25D Ga5 N4 Ga2 -100.0(13) . . . . ?
N8 Ga5 N4 Ga4 -117.24(17) . . . . ?
N9 Ga5 N4 Ga4 -5.6(2) . . . . ?
C25 Ga5 N4 Ga4 113.8(4) . . . . ?
C25D Ga5 N4 Ga4 133.2(13) . . . . ?
N1 Ga2 N4 C46 62.0(3) . . . . ?
N6 Ga2 N4 C46 175.8(2) . . . . ?
C7 Ga2 N4 C46 -56.8(3) . . . . ?
N1 Ga2 N4 Ga5 179.34(15) . . . . ?
N6 Ga2 N4 Ga5 -66.82(17) . . . . ?
C7 Ga2 N4 Ga5 60.5(2) . . . . ?
N1 Ga2 N4 Ga4 -53.45(19) . . . . ?
N6 Ga2 N4 Ga4 60.40(18) . . . . ?
C7 Ga2 N4 Ga4 -172.26(16) . . . . ?
N3 Ga4 N4 C46 -62.7(3) . . . . ?
N5 Ga4 N4 C46 -177.5(3) . . . . ?
C19 Ga4 N4 C46 61.5(3) . . . . ?
N3 Ga4 N4 Ga5 177.78(16) . . . . ?
N5 Ga4 N4 Ga5 63.01(19) . . . . ?
C19 Ga4 N4 Ga5 -58.0(2) . . . . ?
N3 Ga4 N4 Ga2 53.03(19) . . . . ?
N5 Ga4 N4 Ga2 -61.74(18) . . . . ?
C19 Ga4 N4 Ga2 177.25(17) . . . . ?
N6 Ga3 N5 C47 -175.5(2) . . . . ?
C13 Ga3 N5 C47 53.3(3) . . . . ?
N2 Ga3 N5 C47 -63.4(3) . . . . ?
N6 Ga3 N5 Ga7 66.58(17) . . . . ?
C13 Ga3 N5 Ga7 -64.6(2) . . . . ?
N2 Ga3 N5 Ga7 178.68(14) . . . . ?
N6 Ga3 N5 Ga4 -58.83(18) . . . . ?
C13 Ga3 N5 Ga4 170.03(15) . . . . ?
N2 Ga3 N5 Ga4 53.26(19) . . . . ?
N7 Ga7 N5 C47 -124.0(3) . . . . ?
C37 Ga7 N5 C47 5.7(3) . . . . ?
N9 Ga7 N5 C47 125.1(3) . . . . ?
N7 Ga7 N5 Ga3 -7.00(19) . . . . ?
C37 Ga7 N5 Ga3 122.62(18) . . . . ?
N9 Ga7 N5 Ga3 -117.96(17) . . . . ?
N7 Ga7 N5 Ga4 119.02(16) . . . . ?
C37 Ga7 N5 Ga4 -111.37(19) . . . . ?
N9 Ga7 N5 Ga4 8.1(2) . . . . ?
N3 Ga4 N5 C47 62.2(3) . . . . ?
N4 Ga4 N5 C47 177.8(2) . . . . ?
C19 Ga4 N5 C47 -60.7(3) . . . . ?
N3 Ga4 N5 Ga3 -55.1(2) . . . . ?
N4 Ga4 N5 Ga3 60.49(18) . . . . ?
C19 Ga4 N5 Ga3 -178.04(19) . . . . ?
N3 Ga4 N5 Ga7 -179.21(16) . . . . ?
N4 Ga4 N5 Ga7 -63.59(18) . . . . ?
C19 Ga4 N5 Ga7 57.9(2) . . . . ?
N5 Ga3 N6 C48 177.1(2) . . . . ?
C13 Ga3 N6 C48 -50.7(3) . . . . ?
N2 Ga3 N6 C48 62.6(3) . . . . ?
N5 Ga3 N6 Ga2 57.22(19) . . . . ?
C13 Ga3 N6 Ga2 -170.67(16) . . . . ?
N2 Ga3 N6 Ga2 -57.30(19) . . . . ?
N5 Ga3 N6 Ga6 -66.79(17) . . . . ?
C13 Ga3 N6 Ga6 65.3(2) . . . . ?
N2 Ga3 N6 Ga6 178.70(15) . . . . ?
N1 Ga2 N6 C48 -61.6(3) . . . . ?
N4 Ga2 N6 C48 -176.4(2) . . . . ?
C7 Ga2 N6 C48 57.2(3) . . . . ?
N1 Ga2 N6 Ga3 57.4(2) . . . . ?
N4 Ga2 N6 Ga3 -57.47(19) . . . . ?
C7 Ga2 N6 Ga3 176.16(18) . . . . ?
N1 Ga2 N6 Ga6 179.73(16) . . . . ?
N4 Ga2 N6 Ga6 64.91(18) . . . . ?
C7 Ga2 N6 Ga6 -61.5(2) . . . . ?
N7 Ga6 N6 C48 124.1(2) . . . . ?
N8 Ga6 N6 C48 -124.6(3) . . . . ?
C31 Ga6 N6 C48 2.3(3) . . . . ?
N7 Ga6 N6 Ga3 8.83(19) . . . . ?
N8 Ga6 N6 Ga3 120.15(17) . . . . ?
C31 Ga6 N6 Ga3 -113.02(18) . . . . ?
N7 Ga6 N6 Ga2 -116.90(16) . . . . ?
N8 Ga6 N6 Ga2 -5.6(2) . . . . ?
C31 Ga6 N6 Ga2 121.26(18) . . . . ?
N5 Ga7 N7 C49 158.7(3) . . . . ?
C37 Ga7 N7 C49 30.9(4) . . . . ?
N9 Ga7 N7 C49 -88.7(3) . . . . ?
N5 Ga7 N7 Ga6 -56.4(2) . . . . ?
C37 Ga7 N7 Ga6 175.83(18) . . . . ?
N9 Ga7 N7 Ga6 56.3(2) . . . . ?
N8 Ga6 N7 C49 90.1(3) . . . . ?
C31 Ga6 N7 C49 -34.2(4) . . . . ?
N6 Ga6 N7 C49 -159.3(3) . . . . ?
N8 Ga6 N7 Ga7 -54.9(2) . . . . ?
C31 Ga6 N7 Ga7 -179.15(18) . . . . ?
N6 Ga6 N7 Ga7 55.7(2) . . . . ?
N4 Ga5 N8 C50 -166.7(4) . . . . ?
N9 Ga5 N8 C50 80.8(4) . . . . ?
C25 Ga5 N8 C50 -36.4(5) . . . . ?
C25D Ga5 N8 C50 -46.6(13) . . . . ?
N4 Ga5 N8 Ga6 55.7(2) . . . . ?
N9 Ga5 N8 Ga6 -56.8(2) . . . . ?
C25 Ga5 N8 Ga6 -174.0(3) . . . . ?
C25D Ga5 N8 Ga6 175.7(13) . . . . ?
N7 Ga6 N8 C50 -83.4(4) . . . . ?
C31 Ga6 N8 C50 37.9(5) . . . . ?
N6 Ga6 N8 C50 165.0(4) . . . . ?
N7 Ga6 N8 Ga5 54.3(2) . . . . ?
C31 Ga6 N8 Ga5 175.53(18) . . . . ?
N6 Ga6 N8 Ga5 -57.4(2) . . . . ?
N8 Ga5 N9 C51 -68.6(3) . . . . ?
N4 Ga5 N9 C51 178.3(3) . . . . ?
C25 Ga5 N9 C51 53.1(4) . . . . ?
C25D Ga5 N9 C51 43.3(16) . . . . ?
N8 Ga5 N9 Ga7 57.5(2) . . . . ?
N4 Ga5 N9 Ga7 -55.6(2) . . . . ?
C25 Ga5 N9 Ga7 179.2(3) . . . . ?
C25D Ga5 N9 Ga7 169.4(16) . . . . ?
N7 Ga7 N9 C51 69.9(3) . . . . ?
N5 Ga7 N9 C51 -178.6(3) . . . . ?
C37 Ga7 N9 C51 -55.5(3) . . . . ?
N7 Ga7 N9 Ga5 -57.0(2) . . . . ?
N5 Ga7 N9 Ga5 54.6(2) . . . . ?
C37 Ga7 N9 Ga5 177.66(18) . . . . ?
N3 Ga1 C1 C2 -161.6(7) . . . . ?
N1 Ga1 C1 C2 -34.2(11) . . . . ?
N2 Ga1 C1 C2 75.0(10) . . . . ?
C1D Ga1 C1 C2 163(7) . . . . ?
N3 Ga1 C1 C6 21.1(15) . . . . ?
N1 Ga1 C1 C6 148.5(12) . . . . ?
N2 Ga1 C1 C6 -102.4(13) . . . . ?
C1D Ga1 C1 C6 -14(6) . . . . ?
C6 C1 C2 C3 0.0(13) . . . . ?
Ga1 C1 C2 C3 -177.5(13) . . . . ?
C1 C2 C3 C4 -2.3(13) . . . . ?
C2 C3 C4 C5 5.2(19) . . . . ?
C3 C4 C5 C6 -6(2) . . . . ?
C4 C5 C6 C1 4(3) . . . . ?
C2 C1 C6 C5 -1(2) . . . . ?
Ga1 C1 C6 C5 176.7(16) . . . . ?
N3 Ga1 C1D C2D -166.7(13) . . . . ?
N1 Ga1 C1D C2D -37(2) . . . . ?
C1 Ga1 C1D C2D -18(5) . . . . ?
N2 Ga1 C1D C2D 78.0(17) . . . . ?
N3 Ga1 C1D C6D 10(3) . . . . ?
N1 Ga1 C1D C6D 140(2) . . . . ?
C1 Ga1 C1D C6D 159(8) . . . . ?
N2 Ga1 C1D C6D -105(2) . . . . ?
C6D C1D C2D C3D -1(2) . . . . ?
Ga1 C1D C2D C3D 176(2) . . . . ?
C1D C2D C3D C4D -1(2) . . . . ?
C2D C3D C4D C5D 0(4) . . . . ?
C3D C4D C5D C6D 1(5) . . . . ?
C4D C5D C6D C1D -3(5) . . . . ?
C2D C1D C6D C5D 3(4) . . . . ?
Ga1 C1D C6D C5D -174(3) . . . . ?
N1 Ga2 C7 C12 121.8(5) . . . . ?
N6 Ga2 C7 C12 3.4(6) . . . . ?
N4 Ga2 C7 C12 -119.1(5) . . . . ?
N1 Ga2 C7 C8 -55.3(6) . . . . ?
N6 Ga2 C7 C8 -173.6(5) . . . . ?
N4 Ga2 C7 C8 63.9(6) . . . . ?
C12 C7 C8 C9 0.2(10) . . . . ?
Ga2 C7 C8 C9 177.3(7) . . . . ?
C7 C8 C9 C10 -0.5(13) . . . . ?
C8 C9 C10 C11 4.0(16) . . . . ?
C9 C10 C11 C12 -6.9(15) . . . . ?
C8 C7 C12 C11 -3.3(11) . . . . ?
Ga2 C7 C12 C11 179.5(7) . . . . ?
C10 C11 C12 C7 6.7(14) . . . . ?
N6 Ga3 C13 C14 -103.5(4) . . . . ?
N5 Ga3 C13 C14 24.2(4) . . . . ?
N2 Ga3 C13 C14 143.0(4) . . . . ?
N6 Ga3 C13 C18 78.6(4) . . . . ?
N5 Ga3 C13 C18 -153.7(3) . . . . ?
N2 Ga3 C13 C18 -34.9(4) . . . . ?
C18 C13 C14 C15 0.4(7) . . . . ?
Ga3 C13 C14 C15 -177.6(4) . . . . ?
C13 C14 C15 C16 -0.6(9) . . . . ?
C14 C15 C16 C17 1.5(9) . . . . ?
C15 C16 C17 C18 -2.2(8) . . . . ?
C16 C17 C18 C13 2.1(8) . . . . ?
C14 C13 C18 C17 -1.1(7) . . . . ?
Ga3 C13 C18 C17 177.0(4) . . . . ?
N3 Ga4 C19 C24 -58.6(8) . . . . ?
N5 Ga4 C19 C24 61.8(8) . . . . ?
N4 Ga4 C19 C24 179.0(8) . . . . ?
N3 Ga4 C19 C20 124.4(6) . . . . ?
N5 Ga4 C19 C20 -115.2(6) . . . . ?
N4 Ga4 C19 C20 1.9(6) . . . . ?
C24 C19 C20 C21 0.3(11) . . . . ?
Ga4 C19 C20 C21 177.5(7) . . . . ?
C19 C20 C21 C22 3.9(14) . . . . ?
C20 C21 C22 C23 -9.7(17) . . . . ?
C21 C22 C23 C24 12(2) . . . . ?
C20 C19 C24 C23 1.4(16) . . . . ?
Ga4 C19 C24 C23 -175.8(10) . . . . ?
C22 C23 C24 C19 -8(2) . . . . ?
N8 Ga5 C25 C26 139.5(6) . . . . ?
N4 Ga5 C25 C26 -95.0(7) . . . . ?
N9 Ga5 C25 C26 23.8(7) . . . . ?
C25D Ga5 C25 C26 175(5) . . . . ?
N8 Ga5 C25 C30 -35.9(8) . . . . ?
N4 Ga5 C25 C30 89.6(7) . . . . ?
N9 Ga5 C25 C30 -151.6(6) . . . . ?
C25D Ga5 C25 C30 0(5) . . . . ?
C30 C25 C26 C27 -0.6(10) . . . . ?
Ga5 C25 C26 C27 -176.1(8) . . . . ?
C25 C26 C27 C28 1.3(12) . . . . ?
C26 C27 C28 C29 -3.3(16) . . . . ?
C27 C28 C29 C30 4.5(17) . . . . ?
C26 C25 C30 C29 1.8(12) . . . . ?
Ga5 C25 C30 C29 177.4(8) . . . . ?
C28 C29 C30 C25 -3.7(15) . . . . ?
N8 Ga5 C25D C26D 143(2) . . . . ?
N4 Ga5 C25D C26D -103(2) . . . . ?
N9 Ga5 C25D C26D 28(3) . . . . ?
C25 Ga5 C25D C26D -5(4) . . . . ?
N8 Ga5 C25D C30D -33(4) . . . . ?
N4 Ga5 C25D C30D 81(4) . . . . ?
N9 Ga5 C25D C30D -148(3) . . . . ?
C25 Ga5 C25D C30D 180(8) . . . . ?
C30D C25D C26D C27D 2(2) . . . . ?
Ga5 C25D C26D C27D -174(3) . . . . ?
C25D C26D C27D C28D 2(2) . . . . ?
C26D C27D C28D C29D -3(5) . . . . ?
C27D C28D C29D C30D 1(6) . . . . ?
C28D C29D C30D C25D 3(6) . . . . ?
C26D C25D C30D C29D -4(5) . . . . ?
Ga5 C25D C30D C29D 171(4) . . . . ?
N7 Ga6 C31 C32 -38.9(4) . . . . ?
N8 Ga6 C31 C32 -157.8(3) . . . . ?
N6 Ga6 C31 C32 80.7(4) . . . . ?
N7 Ga6 C31 C36 134.0(4) . . . . ?
N8 Ga6 C31 C36 15.1(4) . . . . ?
N6 Ga6 C31 C36 -106.4(4) . . . . ?
C36 C31 C32 C33 -3.5(7) . . . . ?
Ga6 C31 C32 C33 170.0(4) . . . . ?
C31 C32 C33 C34 0.9(7) . . . . ?
C32 C33 C34 C35 2.4(8) . . . . ?
C33 C34 C35 C36 -2.9(7) . . . . ?
C34 C35 C36 C31 0.0(7) . . . . ?
C32 C31 C36 C35 3.0(7) . . . . ?
Ga6 C31 C36 C35 -170.1(3) . . . . ?
N7 Ga7 C37 C42 39.0(4) . . . . ?
N5 Ga7 C37 C42 -84.5(4) . . . . ?
N9 Ga7 C37 C42 156.7(4) . . . . ?
N7 Ga7 C37 C38 -140.7(3) . . . . ?
N5 Ga7 C37 C38 95.8(4) . . . . ?
N9 Ga7 C37 C38 -23.0(4) . . . . ?
C42 C37 C38 C39 -0.5(7) . . . . ?
Ga7 C37 C38 C39 179.2(4) . . . . ?
C37 C38 C39 C40 1.1(7) . . . . ?
C38 C39 C40 C41 -0.6(8) . . . . ?
C39 C40 C41 C42 -0.4(8) . . . . ?
C38 C37 C42 C41 -0.4(7) . . . . ?
Ga7 C37 C42 C41 179.9(4) . . . . ?
C40 C41 C42 C37 0.9(8) . . . . ?
N3 Ga1 N1 C43 89.5(4) . . . . ?
C1 Ga1 N1 C43 -47.7(7) . . . . ?
N2 Ga1 N1 C43 -161.4(4) . . . . ?
C1D Ga1 N1 C43 -43.3(12) . . . . ?
N3 Ga1 N1 Ga2 -50.9(2) . . . . ?
C1 Ga1 N1 Ga2 171.9(6) . . . . ?
N2 Ga1 N1 Ga2 58.2(2) . . . . ?
C1D Ga1 N1 Ga2 176.3(11) . . . . ?
N6 Ga2 N1 C43 162.0(4) . . . . ?
N4 Ga2 N1 C43 -84.5(4) . . . . ?
C7 Ga2 N1 C43 38.2(5) . . . . ?
N6 Ga2 N1 Ga1 -59.5(2) . . . . ?
N4 Ga2 N1 Ga1 54.0(2) . . . . ?
C7 Ga2 N1 Ga1 176.7(2) . . . . ?
